data_4082612
loop_
_publ_author_name
'Goetsch, Wil R.'
'Solntsev, Pavlo V.'
'Van Stappen, Casey'
'Purchel, Anatolii A.'
'Dudkin, Semen V.'
'Nemykin, Victor N.'

_publ_section_title
;
 Electron-Transfer Processes in 3,4-Diferrocenylpyrroles: Insight into a
 Missing Piece of the Polyferrocenyl-Containing Pyrroles Family
;
_journal_issue 1
_journal_name_full Organometallics
_journal_page_first 145
_journal_paper_doi 10.1021/om400901w
_journal_volume 33
_journal_year 2014
_chemical_formula_moiety 'C24 H21 Fe2 N O2, (C7H8)'
_chemical_formula_sum 'C31 H29 Fe2 N O2'
_chemical_formula_weight 559.25
_chemical_name_common
;            
5-hydroxy-3,4-diferrocenyl-2,5-dihydro-1H-pyrrol-2-one 
;
_space_group_crystal_system triclinic
_space_group_IT_number 2
_space_group_name_Hall '-P 1'
_space_group_name_H-M_alt 'P -1'
_symmetry_space_group_name_Hall '-P 1'
_symmetry_space_group_name_H-M 'P -1'
_atom_sites_solution_hydrogens geom
_audit_creation_method SHELXL-2013
_audit_update_record
;
2013-08-26 # Formatted by publCIF
;
_cell_angle_alpha 108.949(8)
_cell_angle_beta 106.427(8)
_cell_angle_gamma 104.233(7)
_cell_formula_units_Z 4
_cell_length_a 10.6624(10)
_cell_length_b 16.3329(17)
_cell_length_c 16.944(2)
_cell_measurement_reflns_used 7840
_cell_measurement_temperature 123(2)
_cell_measurement_theta_max 24.708
_cell_measurement_theta_min 2.978
_cell_volume 2484.6(5)
_computing_cell_refinement
;
CrystalClear-SM Expert 2.0 r12 (Rigaku, 2011)
;
_computing_data_collection
;
CrystalClear-SM Expert 2.0 r12 (Rigaku, 2011)
;
_computing_data_reduction
;
CrystalClear-SM Expert 2.0 r12 (Rigaku, 2011)
;
_computing_molecular_graphics 'PLATON (Spek, 2009)'
_computing_publication_material 'SHELXL-2013 (Sheldrick, 2008)'
_computing_structure_refinement 'SHELXL-2013 (Sheldrick, 2008)'
_computing_structure_solution 'SHElXS-97   (Sheldrick, 2008)'
_diffrn_ambient_temperature 123(2)
_diffrn_detector_area_resol_mean 10.0000
_diffrn_measured_fraction_theta_full 0.884
_diffrn_measured_fraction_theta_max 0.939
_diffrn_measurement_device_type
;
Rigaku RAXIS conversion
;
_diffrn_measurement_method 'profile data from \w-scans'
_diffrn_radiation_type MoK\a
_diffrn_radiation_wavelength 0.71075
_diffrn_reflns_av_unetI/netI 0.1817
_diffrn_reflns_Laue_measured_fraction_full 0.884
_diffrn_reflns_Laue_measured_fraction_max 0.939
_diffrn_reflns_limit_h_max 12
_diffrn_reflns_limit_h_min -12
_diffrn_reflns_limit_k_max 19
_diffrn_reflns_limit_k_min -19
_diffrn_reflns_limit_l_max 19
_diffrn_reflns_limit_l_min -19
_diffrn_reflns_number 7840
_diffrn_reflns_point_group_measured_fraction_full 0.884
_diffrn_reflns_point_group_measured_fraction_max 0.939
_diffrn_reflns_theta_full 25.242
_diffrn_reflns_theta_max 24.708
_diffrn_reflns_theta_min 2.978
_diffrn_source 'Sealed Tube'
_exptl_absorpt_coefficient_mu 1.198
_exptl_absorpt_correction_T_max 0.788
_exptl_absorpt_correction_T_min 0.400
_exptl_absorpt_correction_type multi-scan
_exptl_crystal_colour orange
_exptl_crystal_density_diffrn 1.495
_exptl_crystal_density_method 'not measured'
_exptl_crystal_description prism
_exptl_crystal_F_000 1160
_exptl_crystal_size_max 0.180
_exptl_crystal_size_mid 0.120
_exptl_crystal_size_min 0.100
_refine_diff_density_max 0.647
_refine_diff_density_min -0.833
_refine_diff_density_rms 0.131
_refine_ls_extinction_method none
_refine_ls_goodness_of_fit_ref 1.025
_refine_ls_hydrogen_treatment constr
_refine_ls_matrix_type full
_refine_ls_number_parameters 650
_refine_ls_number_reflns 7840
_refine_ls_number_restraints 36
_refine_ls_restrained_S_all 1.025
_refine_ls_R_factor_all 0.1948
_refine_ls_R_factor_gt 0.0924
_refine_ls_shift/su_max 0.000
_refine_ls_shift/su_mean 0.000
_refine_ls_structure_factor_coef Fsqd
_refine_ls_weighting_details 'w=1/[\s^2^(Fo^2^)+(0.1385P)^2^] where P=(Fo^2^+2Fc^2^)/3'
_refine_ls_weighting_scheme calc
_refine_ls_wR_factor_gt 0.2165
_refine_ls_wR_factor_ref 0.2826
_reflns_Friedel_coverage 0.000
_reflns_number_gt 3647
_reflns_number_total 7840
_reflns_threshold_expression 'I > 2\s(I)'
_cod_data_source_file om400901w_si_002.cif
_cod_data_source_block shelxl
_cod_database_code 4082612
_shelx_space_group_comment
;
The symmetry employed for this shelxl refinement is uniquely defined
by the following loop, which should always be used as a source of
symmetry information in preference to the above space-group names.
They are only intended as comments.
;
_shelx_estimated_absorpt_t_min 0.813
_shelx_estimated_absorpt_t_max 0.890
_shelxl_version_number 2013-4

loop_
_space_group_symop_operation_xyz
'x, y, z'
'-x, -y, -z'

loop_
_atom_site_label
_atom_site_type_symbol
_atom_site_fract_x
_atom_site_fract_y
_atom_site_fract_z
_atom_site_U_iso_or_equiv
_atom_site_adp_type
_atom_site_occupancy
_atom_site_site_symmetry_order
_atom_site_calc_flag
_atom_site_refinement_flags_posn
_atom_site_refinement_flags_adp
Fe1 Fe 0.08018(16) 0.26185(11) 0.24642(12) 0.0440(5) Uani 1 1 d . .
Fe2 Fe -0.18068(16) 0.11783(11) -0.20333(12) 0.0415(5) Uani 1 1 d . .
O1 O -0.1193(9) 0.3749(5) -0.0691(7) 0.057(2) Uani 1 1 d . .
O2 O 0.3041(9) 0.4209(6) 0.1347(7) 0.074(3) Uani 1 1 d . .
H2 H 0.3126 0.3885 0.0880 0.089 Uiso 1 1 calc R U
N1 N 0.0914(10) 0.4315(7) 0.0530(8) 0.055(3) Uani 1 1 d . .
H1 H 0.1255 0.4875 0.0555 0.066 Uiso 1 1 calc R U
C1 C -0.0339(14) 0.3627(8) -0.0139(10) 0.052(4) Uani 1 1 d . .
C2 C -0.0398(10) 0.2744(7) -0.0029(8) 0.035(3) Uani 1 1 d . .
C3 C 0.0667(12) 0.2964(7) 0.0770(8) 0.036(3) Uani 1 1 d . .
C4 C 0.1583(13) 0.4017(8) 0.1164(11) 0.055(4) Uani 1 1 d . .
H4 H 0.1502 0.4345 0.1748 0.066 Uiso 1 1 calc R U
C5 C -0.1515(10) 0.1855(7) -0.0712(7) 0.030(2) Uani 1 1 d . U
C6 C -0.1439(11) 0.0938(7) -0.0903(8) 0.042(3) Uani 1 1 d . .
H6 H -0.0662 0.0806 -0.0612 0.050 Uiso 1 1 calc R U
C7 C -0.2728(11) 0.0285(8) -0.1600(9) 0.047(3) Uani 1 1 d . .
H7 H -0.2974 -0.0372 -0.1862 0.056 Uiso 1 1 calc R U
C8 C -0.3611(11) 0.0760(8) -0.1853(9) 0.048(3) Uani 1 1 d . .
H8 H -0.4542 0.0485 -0.2307 0.058 Uiso 1 1 calc R U
C9 C -0.2844(10) 0.1714(8) -0.1305(8) 0.043(3) Uani 1 1 d . .
H9 H -0.3180 0.2196 -0.1331 0.052 Uiso 1 1 calc R U
C10 C -0.0198(12) 0.1927(9) -0.2270(9) 0.051(3) Uani 1 1 d . .
H10 H 0.0588 0.2482 -0.1848 0.061 Uiso 1 1 calc R U
C11 C -0.1526(12) 0.1864(9) -0.2815(9) 0.049(3) Uani 1 1 d . .
H11 H -0.1793 0.2381 -0.2804 0.059 Uiso 1 1 calc R U
C12 C -0.2380(12) 0.0939(9) -0.3368(9) 0.051(4) Uani 1 1 d . .
H12 H -0.3313 0.0718 -0.3807 0.061 Uiso 1 1 calc R U
C13 C -0.1631(12) 0.0382(9) -0.3171(9) 0.059(4) Uani 1 1 d . .
H13 H -0.1978 -0.0280 -0.3453 0.071 Uiso 1 1 calc R U
C14 C -0.0271(13) 0.0971(9) -0.2480(9) 0.053(4) Uani 1 1 d . .
H14 H 0.0447 0.0782 -0.2210 0.064 Uiso 1 1 calc R U
C15 C 0.1071(11) 0.2454(7) 0.1275(8) 0.035(3) Uani 1 1 d . .
C16 C 0.0149(13) 0.1589(8) 0.1217(9) 0.046(3) Uani 1 1 d . .
H16 H -0.0809 0.1250 0.0810 0.055 Uiso 1 1 calc R U
C17 C 0.0916(11) 0.1343(8) 0.1864(9) 0.047(3) Uani 1 1 d . .
H17 H 0.0583 0.0802 0.1958 0.056 Uiso 1 1 calc R U
C18 C 0.2281(12) 0.2053(8) 0.2352(9) 0.052(4) Uani 1 1 d . .
H18 H 0.3016 0.2064 0.2834 0.063 Uiso 1 1 calc R U
C19 C 0.2380(12) 0.2722(8) 0.2022(9) 0.046(3) Uani 1 1 d . .
H19 H 0.3184 0.3273 0.2249 0.056 Uiso 1 1 calc R U
C20 C -0.0262(12) 0.3491(8) 0.2665(8) 0.045(3) Uani 1 1 d . .
H20 H -0.0657 0.3719 0.2244 0.054 Uiso 1 1 calc R U
C21 C -0.0964(13) 0.2675(9) 0.2710(10) 0.056(4) Uani 1 1 d . .
H21 H -0.1910 0.2258 0.2337 0.067 Uiso 1 1 calc R U
C22 C -0.0002(11) 0.2589(8) 0.3415(8) 0.046(3) Uani 1 1 d . .
H22 H -0.0177 0.2100 0.3604 0.055 Uiso 1 1 calc R U
C23 C 0.1248(13) 0.3351(9) 0.3783(9) 0.049(3) Uani 1 1 d . .
H23 H 0.2082 0.3472 0.4269 0.059 Uiso 1 1 calc R U
C24 C 0.1079(15) 0.3911(9) 0.3318(10) 0.063(4) Uani 1 1 d . .
H24 H 0.1768 0.4479 0.3434 0.076 Uiso 1 1 calc R U
Fe3 Fe 0.25641(16) 0.15395(11) -0.40291(12) 0.0432(5) Uani 1 1 d . .
Fe4 Fe 0.42588(15) 0.15560(11) 0.00717(12) 0.0398(5) Uani 1 1 d . .
O3 O 0.4191(9) 0.3879(5) 0.0074(6) 0.056(2) Uani 1 1 d . .
O4 O 0.6360(10) 0.3646(6) -0.1885(7) 0.078(3) Uani 1 1 d . .
H4A H 0.6730 0.4197 -0.1810 0.094 Uiso 1 1 calc R U
N2 N 0.5142(9) 0.4077(7) -0.0923(7) 0.049(3) Uani 1 1 d . .
H2A H 0.5615 0.4682 -0.0619 0.058 Uiso 1 1 calc R U
C25 C 0.4398(13) 0.3556(9) -0.0633(11) 0.058(4) Uani 1 1 d . .
C26 C 0.3977(10) 0.2556(7) -0.1231(8) 0.034(3) Uani 1 1 d . .
C27 C 0.4288(11) 0.2530(7) -0.1941(9) 0.043(3) Uani 1 1 d . .
C28 C 0.5075(12) 0.3513(7) -0.1817(9) 0.047(3) Uani 1 1 d . .
H28 H 0.4467 0.3655 -0.2283 0.057 Uiso 1 1 calc R U
C29 C 0.3325(10) 0.1817(7) -0.1021(9) 0.043(3) Uani 1 1 d . .
C30 C 0.3377(12) 0.0887(7) -0.1290(8) 0.041(3) Uani 1 1 d . .
H30 H 0.3838 0.0646 -0.1662 0.049 Uiso 1 1 calc R U
C31 C 0.2642(10) 0.0410(7) -0.0911(8) 0.040(3) Uani 1 1 d . .
H31 H 0.2495 -0.0217 -0.1003 0.048 Uiso 1 1 calc R U
C32 C 0.2155(11) 0.0996(7) -0.0377(9) 0.049(4) Uani 1 1 d . .
H32 H 0.1656 0.0841 -0.0029 0.058 Uiso 1 1 calc R U
C33 C 0.2527(11) 0.1848(8) -0.0440(8) 0.040(3) Uani 1 1 d . .
H33 H 0.2301 0.2364 -0.0154 0.048 Uiso 1 1 calc R U
C34 C 0.6283(11) 0.2447(8) 0.0702(9) 0.046(3) Uani 1 1 d . .
H34 H 0.6720 0.2864 0.0492 0.055 Uiso 1 1 calc R U
C35 C 0.6235(10) 0.1529(8) 0.0483(8) 0.041(3) Uani 1 1 d . .
H35 H 0.6653 0.1223 0.0115 0.049 Uiso 1 1 calc R U
C36 C 0.5440(12) 0.1138(8) 0.0916(9) 0.052(4) Uani 1 1 d . .
H36 H 0.5225 0.0522 0.0876 0.062 Uiso 1 1 calc R U
C37 C 0.5029(12) 0.1828(8) 0.1415(10) 0.055(4) Uani 1 1 d . .
H37 H 0.4494 0.1759 0.1769 0.066 Uiso 1 1 calc R U
C38 C 0.5565(11) 0.2647(8) 0.1291(8) 0.047(3) Uani 1 1 d . .
H38 H 0.5462 0.3223 0.1554 0.056 Uiso 1 1 calc R U
C39 C 0.3993(10) 0.1768(7) -0.2785(9) 0.047(4) Uani 1 1 d . .
C40 C 0.4619(10) 0.1786(8) -0.3426(9) 0.040(3) Uani 1 1 d . .
H40 H 0.5361 0.2305 -0.3351 0.048 Uiso 1 1 calc R U
C41 C 0.3974(13) 0.0925(9) -0.4179(9) 0.052(3) Uani 1 1 d . .
H41 H 0.4240 0.0757 -0.4681 0.062 Uiso 1 1 calc R U
C42 C 0.2870(13) 0.0343(9) -0.4083(10) 0.063(4) Uani 1 1 d . .
H42 H 0.2243 -0.0272 -0.4508 0.075 Uiso 1 1 calc R U
C43 C 0.2880(13) 0.0853(8) -0.3230(10) 0.055(4) Uani 1 1 d . .
H43 H 0.2247 0.0629 -0.2982 0.066 Uiso 1 1 calc R U
C44 C 0.1551(12) 0.2444(8) -0.3784(10) 0.051(4) Uani 1 1 d . .
H44 H 0.1655 0.2846 -0.3200 0.061 Uiso 1 1 calc R U
C45 C 0.2353(12) 0.2667(8) -0.4248(9) 0.048(3) Uani 1 1 d . .
H45 H 0.3092 0.3247 -0.4043 0.058 Uiso 1 1 calc R U
C46 C 0.1884(11) 0.1883(8) -0.5081(8) 0.040(3) Uani 1 1 d . .
H46 H 0.2258 0.1839 -0.5534 0.048 Uiso 1 1 calc R U
C47 C 0.0780(12) 0.1188(8) -0.5120(9) 0.049(3) Uani 1 1 d . .
H47 H 0.0261 0.0585 -0.5607 0.059 Uiso 1 1 calc R U
C48 C 0.0560(12) 0.1534(8) -0.4306(9) 0.045(3) Uani 1 1 d . .
H48 H -0.0128 0.1210 -0.4147 0.054 Uiso 1 1 calc R U
C49 C 0.9241(15) 0.5583(8) 0.3368(9) 0.056(4) Uani 1 1 d D .
C50 C 1.0241(18) 0.5841(10) 0.3012(13) 0.078(5) Uani 1 1 d D .
H50 H 1.1219 0.6108 0.3386 0.094 Uiso 1 1 calc R U
C51 C 0.981(3) 0.5709(13) 0.2166(18) 0.117(8) Uani 1 1 d D .
H51 H 1.0501 0.5892 0.1941 0.141 Uiso 1 1 calc R U
C52 C 0.844(4) 0.5327(14) 0.1586(16) 0.156(13) Uani 1 1 d D .
H52 H 0.8184 0.5271 0.0982 0.187 Uiso 1 1 calc R U
C53 C 0.744(2) 0.5027(12) 0.1878(16) 0.133(12) Uani 1 1 d D .
H53 H 0.6477 0.4717 0.1475 0.160 Uiso 1 1 calc R U
C54 C 0.7872(17) 0.5186(10) 0.2797(13) 0.086(6) Uani 1 1 d D .
H54 H 0.7178 0.5008 0.3022 0.104 Uiso 1 1 calc R U
C55 C 0.9752(18) 0.5757(11) 0.4333(11) 0.095(6) Uani 1 1 d D .
H55A H 1.0782 0.6048 0.4608 0.143 Uiso 1 1 calc R U
H55B H 0.9455 0.5165 0.4382 0.143 Uiso 1 1 calc R U
H55C H 0.9357 0.6174 0.4650 0.143 Uiso 1 1 calc R U
C56 C 0.627(3) 0.2525(17) 0.4137(17) 0.179(12) Uani 1 1 d D U
C57 C 0.601(4) 0.259(2) 0.492(2) 0.209(13) Uani 1 1 d D U
H57 H 0.6099 0.2165 0.5182 0.250 Uiso 1 1 calc R U
C58 C 0.564(2) 0.327(2) 0.527(2) 0.176(10) Uani 1 1 d D U
H58 H 0.5419 0.3305 0.5783 0.211 Uiso 1 1 calc R U
C59 C 0.552(2) 0.3940(17) 0.4982(18) 0.135(8) Uani 1 1 d D U
H59 H 0.5187 0.4396 0.5259 0.162 Uiso 1 1 calc R U
C60 C 0.590(2) 0.3939(13) 0.4291(14) 0.118(7) Uani 1 1 d D U
H60 H 0.5895 0.4418 0.4090 0.141 Uiso 1 1 calc R U
C61 C 0.630(2) 0.3214(14) 0.3873(15) 0.143(8) Uani 1 1 d D U
H61 H 0.6600 0.3213 0.3394 0.172 Uiso 1 1 calc R U
C62 C 0.654(2) 0.1676(15) 0.380(2) 0.276(19) Uani 1 1 d D U
H62A H 0.6450 0.1352 0.4191 0.414 Uiso 1 1 calc R U
H62B H 0.7489 0.1829 0.3809 0.414 Uiso 1 1 calc R U
H62C H 0.5847 0.1272 0.3179 0.414 Uiso 1 1 calc R U

loop_
_atom_site_aniso_label
_atom_site_aniso_U_11
_atom_site_aniso_U_22
_atom_site_aniso_U_33
_atom_site_aniso_U_23
_atom_site_aniso_U_13
_atom_site_aniso_U_12
Fe1 0.0494(10) 0.0445(10) 0.0446(12) 0.0223(9) 0.0215(8) 0.0198(8)
Fe2 0.0440(9) 0.0407(9) 0.0421(12) 0.0174(8) 0.0218(8) 0.0142(8)
O1 0.072(6) 0.051(5) 0.059(7) 0.036(5) 0.026(5) 0.024(4)
O2 0.073(6) 0.053(5) 0.086(8) 0.026(5) 0.032(6) 0.013(5)
N1 0.068(7) 0.035(6) 0.054(8) 0.020(6) 0.021(6) 0.009(5)
C1 0.076(9) 0.034(7) 0.053(10) 0.018(7) 0.037(8) 0.019(7)
C2 0.039(6) 0.045(7) 0.040(8) 0.026(6) 0.026(5) 0.022(5)
C3 0.063(7) 0.028(6) 0.042(8) 0.025(6) 0.038(6) 0.022(5)
C4 0.060(8) 0.058(8) 0.083(11) 0.046(8) 0.048(8) 0.035(7)
C5 0.042(5) 0.029(5) 0.025(6) 0.022(4) 0.014(4) 0.006(4)
C6 0.049(6) 0.038(6) 0.040(8) 0.019(6) 0.021(6) 0.008(5)
C7 0.045(6) 0.037(6) 0.066(10) 0.018(6) 0.038(6) 0.014(6)
C8 0.038(6) 0.043(7) 0.058(9) 0.017(7) 0.025(6) 0.005(6)
C9 0.024(5) 0.049(7) 0.056(9) 0.019(6) 0.019(5) 0.013(5)
C10 0.048(7) 0.062(8) 0.038(8) 0.026(7) 0.019(6) 0.004(6)
C11 0.058(7) 0.063(8) 0.044(8) 0.033(7) 0.033(7) 0.022(7)
C12 0.036(6) 0.075(9) 0.031(8) 0.015(7) 0.014(5) 0.013(7)
C13 0.051(7) 0.053(8) 0.047(9) 0.001(7) 0.010(6) 0.018(7)
C14 0.065(8) 0.068(9) 0.051(9) 0.032(7) 0.041(7) 0.033(7)
C15 0.046(6) 0.037(6) 0.039(7) 0.021(6) 0.029(6) 0.021(5)
C16 0.061(7) 0.044(7) 0.041(8) 0.012(6) 0.034(6) 0.026(6)
C17 0.050(7) 0.044(7) 0.051(9) 0.025(7) 0.022(6) 0.018(6)
C18 0.045(7) 0.052(8) 0.059(10) 0.012(7) 0.024(6) 0.026(6)
C19 0.046(7) 0.042(7) 0.053(9) 0.020(7) 0.023(6) 0.014(6)
C20 0.047(7) 0.055(8) 0.033(7) 0.016(6) 0.014(6) 0.027(6)
C21 0.045(7) 0.069(9) 0.055(10) 0.019(8) 0.027(6) 0.024(7)
C22 0.044(6) 0.056(8) 0.039(8) 0.023(6) 0.016(6) 0.018(6)
C23 0.065(8) 0.062(8) 0.035(8) 0.022(7) 0.027(6) 0.037(7)
C24 0.083(10) 0.046(8) 0.071(11) 0.022(8) 0.044(9) 0.028(7)
Fe3 0.0459(9) 0.0435(10) 0.0411(12) 0.0189(9) 0.0179(8) 0.0161(8)
Fe4 0.0411(9) 0.0411(9) 0.0439(12) 0.0221(8) 0.0207(8) 0.0158(7)
O3 0.074(6) 0.041(5) 0.050(6) 0.015(4) 0.031(5) 0.015(4)
O4 0.089(7) 0.061(6) 0.080(8) 0.033(6) 0.041(6) 0.007(5)
N2 0.055(6) 0.039(5) 0.036(7) 0.020(5) 0.008(5) -0.002(5)
C25 0.058(8) 0.044(8) 0.060(11) 0.019(8) 0.015(7) 0.016(6)
C26 0.039(6) 0.040(6) 0.041(8) 0.025(6) 0.020(5) 0.028(5)
C27 0.050(7) 0.036(6) 0.046(8) 0.017(6) 0.027(6) 0.012(5)
C28 0.045(6) 0.045(7) 0.052(9) 0.015(6) 0.023(6) 0.020(6)
C29 0.024(5) 0.035(6) 0.056(9) 0.012(6) 0.005(5) 0.010(5)
C30 0.059(7) 0.045(7) 0.043(8) 0.028(6) 0.038(6) 0.023(6)
C31 0.040(6) 0.031(6) 0.037(8) 0.016(6) 0.003(5) 0.006(5)
C32 0.043(6) 0.036(6) 0.059(9) 0.012(6) 0.026(6) 0.005(5)
C33 0.044(6) 0.045(7) 0.047(8) 0.029(6) 0.021(6) 0.026(5)
C34 0.045(6) 0.055(8) 0.053(9) 0.038(7) 0.030(6) 0.013(6)
C35 0.028(5) 0.059(8) 0.043(8) 0.033(7) 0.012(5) 0.012(5)
C36 0.058(7) 0.042(7) 0.051(9) 0.016(6) 0.022(7) 0.015(6)
C37 0.046(7) 0.038(7) 0.065(10) 0.014(7) 0.018(6) 0.006(6)
C38 0.056(7) 0.030(6) 0.027(7) 0.006(6) 0.003(6) -0.005(5)
C39 0.024(5) 0.040(7) 0.058(9) 0.014(7) 0.007(6) 0.003(5)
C40 0.032(5) 0.049(7) 0.069(9) 0.049(7) 0.022(6) 0.027(5)
C41 0.066(8) 0.058(8) 0.049(9) 0.026(7) 0.035(7) 0.032(7)
C42 0.063(8) 0.048(8) 0.058(11) 0.010(7) 0.015(7) 0.019(7)
C43 0.062(8) 0.050(7) 0.065(10) 0.024(7) 0.043(7) 0.023(6)
C44 0.051(7) 0.038(7) 0.059(10) 0.019(7) 0.020(7) 0.014(6)
C45 0.057(7) 0.048(7) 0.046(9) 0.028(7) 0.021(6) 0.017(6)
C46 0.046(6) 0.057(7) 0.027(7) 0.029(6) 0.017(5) 0.017(6)
C47 0.056(7) 0.046(7) 0.043(9) 0.017(6) 0.017(6) 0.019(6)
C48 0.057(7) 0.063(8) 0.051(9) 0.050(7) 0.028(6) 0.037(7)
C49 0.087(10) 0.042(7) 0.042(9) 0.027(7) 0.017(8) 0.024(7)
C50 0.104(12) 0.064(10) 0.059(12) 0.018(10) 0.031(10) 0.032(9)
C51 0.21(3) 0.045(11) 0.12(2) 0.036(13) 0.10(2) 0.041(14)
C52 0.29(4) 0.034(12) 0.10(2) 0.024(13) 0.03(3) 0.035(17)
C53 0.112(16) 0.033(10) 0.15(3) 0.017(13) -0.045(16) -0.004(10)
C54 0.087(12) 0.049(9) 0.098(16) 0.028(10) 0.006(11) 0.024(9)
C55 0.130(14) 0.093(12) 0.076(14) 0.041(11) 0.039(11) 0.059(11)
C56 0.120(19) 0.163(19) 0.17(2) 0.049(17) -0.055(16) 0.087(18)
C57 0.18(3) 0.18(3) 0.24(3) 0.13(3) 0.00(3) 0.06(2)
C58 0.113(16) 0.24(3) 0.30(3) 0.22(3) 0.12(2) 0.073(19)
C59 0.102(13) 0.21(2) 0.18(2) 0.145(19) 0.075(15) 0.098(16)
C60 0.129(17) 0.086(12) 0.090(16) 0.034(12) 0.015(12) 0.001(11)
C61 0.107(16) 0.111(16) 0.118(18) 0.004(12) 0.003(13) 0.000(13)
C62 0.120(19) 0.118(17) 0.39(4) -0.01(2) -0.03(2) 0.032(15)

loop_
_atom_type_symbol
_atom_type_description
_atom_type_scat_dispersion_real
_atom_type_scat_dispersion_imag
_atom_type_scat_source
C C 0.0033 0.0016 'International Tables Vol C Tables 4.2.6.8 and 6.1.1.4'
H H 0.0000 0.0000 'International Tables Vol C Tables 4.2.6.8 and 6.1.1.4'
Fe Fe 0.3463 0.8444 'International Tables Vol C Tables 4.2.6.8 and 6.1.1.4'
N N 0.0061 0.0033 'International Tables Vol C Tables 4.2.6.8 and 6.1.1.4'
O O 0.0106 0.0060 'International Tables Vol C Tables 4.2.6.8 and 6.1.1.4'

loop_
_geom_angle_atom_site_label_1
_geom_angle_atom_site_label_2
_geom_angle_atom_site_label_3
_geom_angle
C23 Fe1 C16 164.4(6)
C23 Fe1 C19 119.2(5)
C16 Fe1 C19 69.6(5)
C23 Fe1 C24 40.6(5)
C16 Fe1 C24 152.7(6)
C19 Fe1 C24 108.6(5)
C23 Fe1 C20 67.0(5)
C16 Fe1 C20 119.2(5)
C19 Fe1 C20 128.2(5)
C24 Fe1 C20 39.4(5)
C23 Fe1 C22 40.1(5)
C16 Fe1 C22 126.4(5)
C19 Fe1 C22 152.6(5)
C24 Fe1 C22 67.8(6)
C20 Fe1 C22 67.3(5)
C23 Fe1 C18 109.4(5)
C16 Fe1 C18 68.3(5)
C19 Fe1 C18 39.6(5)
C24 Fe1 C18 128.6(5)
C20 Fe1 C18 165.2(5)
C22 Fe1 C18 120.0(6)
C23 Fe1 C17 127.9(6)
C16 Fe1 C17 40.4(5)
C19 Fe1 C17 68.3(5)
C24 Fe1 C17 166.1(6)
C20 Fe1 C17 153.0(5)
C22 Fe1 C17 108.3(5)
C18 Fe1 C17 40.6(4)
C23 Fe1 C15 152.8(5)
C16 Fe1 C15 42.2(4)
C19 Fe1 C15 41.4(5)
C24 Fe1 C15 118.2(6)
C20 Fe1 C15 107.9(5)
C22 Fe1 C15 165.0(4)
C18 Fe1 C15 68.3(5)
C17 Fe1 C15 69.2(5)
C23 Fe1 C21 67.3(5)
C16 Fe1 C21 107.4(5)
C19 Fe1 C21 165.6(6)
C24 Fe1 C21 67.2(5)
C20 Fe1 C21 39.9(5)
C22 Fe1 C21 40.3(5)
C18 Fe1 C21 153.6(6)
C17 Fe1 C21 119.2(5)
C15 Fe1 C21 127.0(5)
C7 Fe2 C9 68.5(5)
C7 Fe2 C8 41.3(5)
C9 Fe2 C8 40.6(4)
C7 Fe2 C6 40.6(5)
C9 Fe2 C6 68.9(5)
C8 Fe2 C6 69.3(5)
C7 Fe2 C11 160.7(5)
C9 Fe2 C11 109.1(5)
C8 Fe2 C11 124.4(5)
C6 Fe2 C11 158.0(5)
C7 Fe2 C13 106.0(5)
C9 Fe2 C13 155.1(5)
C8 Fe2 C13 119.2(5)
C6 Fe2 C13 123.7(5)
C11 Fe2 C13 67.6(6)
C7 Fe2 C5 69.1(4)
C9 Fe2 C5 40.3(4)
C8 Fe2 C5 68.9(5)
C6 Fe2 C5 41.9(4)
C11 Fe2 C5 122.3(5)
C13 Fe2 C5 162.5(5)
C7 Fe2 C12 123.9(5)
C9 Fe2 C12 121.2(5)
C8 Fe2 C12 106.6(5)
C6 Fe2 C12 160.4(5)
C11 Fe2 C12 39.7(5)
C13 Fe2 C12 40.4(5)
C5 Fe2 C12 156.1(5)
C7 Fe2 C14 119.1(5)
C9 Fe2 C14 163.3(5)
C8 Fe2 C14 154.4(5)
C6 Fe2 C14 106.4(5)
C11 Fe2 C14 68.9(5)
C13 Fe2 C14 40.8(5)
C5 Fe2 C14 125.7(5)
C12 Fe2 C14 68.6(5)
C7 Fe2 C10 156.3(5)
C9 Fe2 C10 126.2(5)
C8 Fe2 C10 161.7(5)
C6 Fe2 C10 122.0(5)
C11 Fe2 C10 40.3(5)
C13 Fe2 C10 68.4(5)
C5 Fe2 C10 108.9(4)
C12 Fe2 C10 67.7(5)
C14 Fe2 C10 41.6(5)
C4 O2 H2 109.5
C1 N1 C4 112.4(11)
C1 N1 H1 123.8
C4 N1 H1 123.8
O1 C1 N1 124.7(12)
O1 C1 C2 128.8(12)
N1 C1 C2 106.5(12)
C3 C2 C5 131.6(10)
C3 C2 C1 108.4(10)
C5 C2 C1 119.9(11)
C2 C3 C15 134.6(10)
C2 C3 C4 107.6(10)
C15 C3 C4 117.8(10)
N1 C4 O2 114.2(11)
N1 C4 C3 104.1(11)
O2 C4 C3 114.3(9)
N1 C4 H4 108.0
O2 C4 H4 108.0
C3 C4 H4 108.0
C9 C5 C6 106.6(9)
C9 C5 C2 127.6(9)
C6 C5 C2 125.8(10)
C9 C5 Fe2 68.9(7)
C6 C5 Fe2 68.6(6)
C2 C5 Fe2 127.1(7)
C7 C6 C5 107.0(11)
C7 C6 Fe2 68.9(8)
C5 C6 Fe2 69.5(7)
C7 C6 H6 126.5
C5 C6 H6 126.5
Fe2 C6 H6 126.7
C6 C7 C8 109.2(10)
C6 C7 Fe2 70.4(7)
C8 C7 Fe2 69.8(7)
C6 C7 H7 125.4
C8 C7 H7 125.4
Fe2 C7 H7 126.0
C9 C8 C7 106.7(10)
C9 C8 Fe2 69.5(6)
C7 C8 Fe2 68.9(6)
C9 C8 H8 126.6
C7 C8 H8 126.6
Fe2 C8 H8 126.6
C5 C9 C8 110.4(10)
C5 C9 Fe2 70.8(6)
C8 C9 Fe2 69.9(6)
C5 C9 H9 124.8
C8 C9 H9 124.8
Fe2 C9 H9 126.1
C11 C10 C14 106.6(11)
C11 C10 Fe2 68.5(7)
C14 C10 Fe2 68.3(7)
C11 C10 H10 126.7
C14 C10 H10 126.7
Fe2 C10 H10 128.0
C12 C11 C10 109.8(12)
C12 C11 Fe2 70.6(8)
C10 C11 Fe2 71.2(8)
C12 C11 H11 125.1
C10 C11 H11 125.1
Fe2 C11 H11 124.7
C11 C12 C13 108.4(10)
C11 C12 Fe2 69.7(7)
C13 C12 Fe2 69.5(8)
C11 C12 H12 125.8
C13 C12 H12 125.8
Fe2 C12 H12 126.5
C12 C13 C14 108.9(11)
C12 C13 Fe2 70.1(7)
C14 C13 Fe2 70.0(7)
C12 C13 H13 125.5
C14 C13 H13 125.5
Fe2 C13 H13 126.0
C13 C14 C10 106.2(12)
C13 C14 Fe2 69.2(7)
C10 C14 Fe2 70.0(7)
C13 C14 H14 126.9
C10 C14 H14 126.9
Fe2 C14 H14 125.4
C3 C15 C19 128.7(10)
C3 C15 C16 126.1(10)
C19 C15 C16 104.8(11)
C3 C15 Fe1 122.6(7)
C19 C15 Fe1 67.9(7)
C16 C15 Fe1 67.4(6)
C17 C16 C15 108.7(10)
C17 C16 Fe1 71.2(7)
C15 C16 Fe1 70.4(6)
C17 C16 H16 125.6
C15 C16 H16 125.6
Fe1 C16 H16 124.4
C16 C17 C18 107.4(12)
C16 C17 Fe1 68.5(6)
C18 C17 Fe1 69.2(6)
C16 C17 H17 126.3
C18 C17 H17 126.3
Fe1 C17 H17 127.6
C19 C18 C17 109.7(12)
C19 C18 Fe1 69.5(7)
C17 C18 Fe1 70.2(6)
C19 C18 H18 125.1
C17 C18 H18 125.1
Fe1 C18 H18 126.7
C18 C19 C15 109.3(10)
C18 C19 Fe1 70.9(7)
C15 C19 Fe1 70.6(6)
C18 C19 H19 125.4
C15 C19 H19 125.4
Fe1 C19 H19 124.8
C24 C20 C21 109.6(13)
C24 C20 Fe1 70.1(7)
C21 C20 Fe1 71.0(7)
C24 C20 H20 125.2
C21 C20 H20 125.2
Fe1 C20 H20 125.3
C20 C21 C22 106.9(11)
C20 C21 Fe1 69.1(6)
C22 C21 Fe1 69.1(7)
C20 C21 H21 126.5
C22 C21 H21 126.5
Fe1 C21 H21 126.9
C23 C22 C21 107.4(12)
C23 C22 Fe1 68.8(7)
C21 C22 Fe1 70.7(8)
C23 C22 H22 126.3
C21 C22 H22 126.3
Fe1 C22 H22 125.7
C22 C23 C24 108.8(12)
C22 C23 Fe1 71.0(7)
C24 C23 Fe1 70.4(8)
C22 C23 H23 125.6
C24 C23 H23 125.6
Fe1 C23 H23 124.5
C20 C24 C23 107.4(12)
C20 C24 Fe1 70.6(7)
C23 C24 Fe1 69.0(7)
C20 C24 H24 126.3
C23 C24 H24 126.3
Fe1 C24 H24 125.7
C40 Fe3 C43 68.5(5)
C40 Fe3 C41 40.3(5)
C43 Fe3 C41 67.4(5)
C40 Fe3 C46 120.1(5)
C43 Fe3 C46 164.7(5)
C41 Fe3 C46 110.0(5)
C40 Fe3 C47 153.4(5)
C43 Fe3 C47 127.1(5)
C41 Fe3 C47 120.0(5)
C46 Fe3 C47 39.9(5)
C40 Fe3 C42 68.8(5)
C43 Fe3 C42 40.6(5)
C41 Fe3 C42 40.4(5)
C46 Fe3 C42 127.7(5)
C47 Fe3 C42 107.8(5)
C40 Fe3 C44 128.0(5)
C43 Fe3 C44 118.9(5)
C41 Fe3 C44 166.1(5)
C46 Fe3 C44 67.3(5)
C47 Fe3 C44 67.4(5)
C42 Fe3 C44 152.2(6)
C40 Fe3 C45 109.4(5)
C43 Fe3 C45 152.5(5)
C41 Fe3 C45 129.8(5)
C46 Fe3 C45 40.5(5)
C47 Fe3 C45 67.3(5)
C42 Fe3 C45 166.4(6)
C44 Fe3 C45 39.4(5)
C40 Fe3 C48 164.7(5)
C43 Fe3 C48 107.3(5)
C41 Fe3 C48 153.1(5)
C46 Fe3 C48 67.8(5)
C47 Fe3 C48 40.7(5)
C42 Fe3 C48 118.2(5)
C44 Fe3 C48 40.0(4)
C45 Fe3 C48 67.1(5)
C40 Fe3 C39 41.0(5)
C43 Fe3 C39 41.3(5)
C41 Fe3 C39 68.4(5)
C46 Fe3 C39 153.3(5)
C47 Fe3 C39 164.6(5)
C42 Fe3 C39 69.6(5)
C44 Fe3 C39 107.5(5)
C45 Fe3 C39 118.6(5)
C48 Fe3 C39 126.1(5)
C31 Fe4 C32 40.8(4)
C31 Fe4 C30 40.6(5)
C32 Fe4 C30 69.3(5)
C31 Fe4 C34 154.4(5)
C32 Fe4 C34 163.7(4)
C30 Fe4 C34 119.7(5)
C31 Fe4 C36 107.1(5)
C32 Fe4 C36 118.5(5)
C30 Fe4 C36 125.3(5)
C34 Fe4 C36 69.0(5)
C31 Fe4 C38 162.9(5)
C32 Fe4 C38 125.4(5)
C30 Fe4 C38 155.2(5)
C34 Fe4 C38 41.2(5)
C36 Fe4 C38 68.7(5)
C31 Fe4 C37 125.2(5)
C32 Fe4 C37 106.2(5)
C30 Fe4 C37 162.5(5)
C34 Fe4 C37 69.3(5)
C36 Fe4 C37 40.8(4)
C38 Fe4 C37 41.0(5)
C31 Fe4 C35 119.7(4)
C32 Fe4 C35 153.9(5)
C30 Fe4 C35 107.2(5)
C34 Fe4 C35 40.6(4)
C36 Fe4 C35 41.2(5)
C38 Fe4 C35 68.7(5)
C37 Fe4 C35 69.0(5)
C31 Fe4 C33 68.1(4)
C32 Fe4 C33 40.4(5)
C30 Fe4 C33 69.4(5)
C34 Fe4 C33 127.0(5)
C36 Fe4 C33 153.0(5)
C38 Fe4 C33 107.7(5)
C37 Fe4 C33 118.8(5)
C35 Fe4 C33 164.6(5)
C31 Fe4 C29 69.4(5)
C32 Fe4 C29 69.9(5)
C30 Fe4 C29 41.9(4)
C34 Fe4 C29 107.0(5)
C36 Fe4 C29 163.7(5)
C38 Fe4 C29 119.4(5)
C37 Fe4 C29 154.1(4)
C35 Fe4 C29 125.7(5)
C33 Fe4 C29 41.8(4)
C28 O4 H4A 109.5
C25 N2 C28 111.1(10)
C25 N2 H2A 124.4
C28 N2 H2A 124.4
O3 C25 N2 123.7(12)
O3 C25 C26 126.8(13)
N2 C25 C26 109.3(13)
C27 C26 C29 131.0(10)
C27 C26 C25 106.5(11)
C29 C26 C25 122.5(12)
C26 C27 C39 132.2(11)
C26 C27 C28 111.1(10)
C39 C27 C28 116.7(11)
O4 C28 N2 114.8(10)
O4 C28 C27 114.6(9)
N2 C28 C27 100.9(10)
O4 C28 H28 108.7
N2 C28 H28 108.7
C27 C28 H28 108.7
C26 C29 C30 128.0(10)
C26 C29 C33 127.7(9)
C30 C29 C33 104.2(10)
C26 C29 Fe4 125.8(7)
C30 C29 Fe4 66.8(7)
C33 C29 Fe4 68.3(7)
C31 C30 C29 108.8(10)
C31 C30 Fe4 69.5(7)
C29 C30 Fe4 71.3(7)
C31 C30 H30 125.6
C29 C30 H30 125.6
Fe4 C30 H30 125.2
C30 C31 C32 109.6(10)
C30 C31 Fe4 69.9(6)
C32 C31 Fe4 69.7(6)
C30 C31 H31 125.2
C32 C31 H31 125.2
Fe4 C31 H31 126.9
C31 C32 C33 108.5(11)
C31 C32 Fe4 69.5(6)
C33 C32 Fe4 71.4(6)
C31 C32 H32 125.8
C33 C32 H32 125.8
Fe4 C32 H32 124.9
C32 C33 C29 108.9(10)
C32 C33 Fe4 68.2(6)
C29 C33 Fe4 69.9(6)
C32 C33 H33 125.6
C29 C33 H33 125.6
Fe4 C33 H33 127.9
C35 C34 C38 108.6(11)
C35 C34 Fe4 70.7(6)
C38 C34 Fe4 70.2(6)
C35 C34 H34 125.7
C38 C34 H34 125.7
Fe4 C34 H34 125.0
C34 C35 C36 107.6(10)
C34 C35 Fe4 68.7(6)
C36 C35 Fe4 69.2(6)
C34 C35 H35 126.2
C36 C35 H35 126.2
Fe4 C35 H35 127.5
C37 C36 C35 108.3(11)
C37 C36 Fe4 69.8(8)
C35 C36 Fe4 69.6(7)
C37 C36 H36 125.9
C35 C36 H36 125.9
Fe4 C36 H36 126.3
C36 C37 C38 107.6(12)
C36 C37 Fe4 69.4(8)
C38 C37 Fe4 69.4(8)
C36 C37 H37 126.2
C38 C37 H37 126.2
Fe4 C37 H37 126.6
C34 C38 C37 107.9(10)
C34 C38 Fe4 68.6(6)
C37 C38 Fe4 69.7(7)
C34 C38 H38 126.1
C37 C38 H38 126.1
Fe4 C38 H38 127.2
C40 C39 C27 127.5(10)
C40 C39 C43 104.1(10)
C27 C39 C43 127.9(12)
C40 C39 Fe3 67.1(7)
C27 C39 Fe3 123.0(8)
C43 C39 Fe3 67.7(7)
C41 C40 C39 109.5(10)
C41 C40 Fe3 70.6(6)
C39 C40 Fe3 71.9(6)
C41 C40 H40 125.3
C39 C40 H40 125.3
Fe3 C40 H40 123.9
C40 C41 C42 109.7(12)
C40 C41 Fe3 69.1(6)
C42 C41 Fe3 70.1(7)
C40 C41 H41 125.1
C42 C41 H41 125.1
Fe3 C41 H41 127.4
C41 C42 C43 106.3(11)
C41 C42 Fe3 69.5(8)
C43 C42 Fe3 69.4(8)
C41 C42 H42 126.8
C43 C42 H42 126.8
Fe3 C42 H42 125.8
C42 C43 C39 110.2(12)
C42 C43 Fe3 70.0(9)
C39 C43 Fe3 70.9(8)
C42 C43 H43 124.9
C39 C43 H43 124.9
Fe3 C43 H43 125.8
C45 C44 C48 109.4(12)
C45 C44 Fe3 70.5(7)
C48 C44 Fe3 70.5(6)
C45 C44 H44 125.3
C48 C44 H44 125.3
Fe3 C44 H44 125.4
C44 C45 C46 108.0(11)
C44 C45 Fe3 70.1(8)
C46 C45 Fe3 69.3(7)
C44 C45 H45 126.0
C46 C45 H45 126.0
Fe3 C45 H45 126.1
C47 C46 C45 107.8(11)
C47 C46 Fe3 70.2(8)
C45 C46 Fe3 70.2(7)
C47 C46 H46 126.1
C45 C46 H46 126.1
Fe3 C46 H46 125.1
C46 C47 C48 108.2(10)
C46 C47 Fe3 69.9(7)
C48 C47 Fe3 70.2(7)
C46 C47 H47 125.9
C48 C47 H47 125.9
Fe3 C47 H47 125.6
C44 C48 C47 106.6(11)
C44 C48 Fe3 69.6(6)
C47 C48 Fe3 69.1(7)
C44 C48 H48 126.7
C47 C48 H48 126.7
Fe3 C48 H48 126.2
C54 C49 C50 117.6(16)
C54 C49 C55 124.1(16)
C50 C49 C55 118.3(15)
C51 C50 C49 119.3(17)
C51 C50 H50 120.4
C49 C50 H50 120.4
C50 C51 C52 124(2)
C50 C51 H51 117.9
C52 C51 H51 117.9
C53 C52 C51 119(2)
C53 C52 H52 120.4
C51 C52 H52 120.4
C52 C53 C54 117.9(19)
C52 C53 H53 121.0
C54 C53 H53 121.0
C49 C54 C53 121.8(18)
C49 C54 H54 119.1
C53 C54 H54 119.1
C49 C55 H55A 109.5
C49 C55 H55B 109.5
H55A C55 H55B 109.5
C49 C55 H55C 109.5
H55A C55 H55C 109.5
H55B C55 H55C 109.5
C61 C56 C57 119(2)
C61 C56 C62 133(3)
C57 C56 C62 108(2)
C58 C57 C56 116(2)
C58 C57 H57 121.8
C56 C57 H57 121.8
C57 C58 C59 127(3)
C57 C58 H58 116.5
C59 C58 H58 116.5
C60 C59 C58 118(2)
C60 C59 H59 121.1
C58 C59 H59 121.1
C59 C60 C61 118(2)
C59 C60 H60 120.8
C61 C60 H60 120.8
C56 C61 C60 121(2)
C56 C61 H61 119.5
C60 C61 H61 119.5
C56 C62 H62A 109.5
C56 C62 H62B 109.5
H62A C62 H62B 109.5
C56 C62 H62C 109.5
H62A C62 H62C 109.5
H62B C62 H62C 109.5

loop_
_geom_bond_atom_site_label_1
_geom_bond_atom_site_label_2
_geom_bond_distance
Fe1 C23 2.008(12)
Fe1 C16 2.015(11)
Fe1 C19 2.020(12)
Fe1 C24 2.026(12)
Fe1 C20 2.032(11)
Fe1 C22 2.036(13)
Fe1 C18 2.037(10)
Fe1 C17 2.051(11)
Fe1 C15 2.056(12)
Fe1 C21 2.057(11)
Fe2 C7 2.008(13)
Fe2 C9 2.015(11)
Fe2 C8 2.020(11)
Fe2 C6 2.028(13)
Fe2 C11 2.031(13)
Fe2 C13 2.034(13)
Fe2 C5 2.040(11)
Fe2 C12 2.042(13)
Fe2 C14 2.044(11)
Fe2 C10 2.067(12)
O1 C1 1.213(16)
O2 C4 1.427(13)
O2 H2 0.8400
N1 C1 1.382(15)
N1 C4 1.405(17)
N1 H1 0.8800
C1 C2 1.501(17)
C2 C3 1.366(16)
C2 C5 1.465(14)
C3 C15 1.429(16)
C3 C4 1.555(15)
C4 H4 1.0000
C5 C9 1.397(14)
C5 C6 1.454(15)
C6 C7 1.402(15)
C6 H6 0.9500
C7 C8 1.421(17)
C7 H7 0.9500
C8 C9 1.400(15)
C8 H8 0.9500
C9 H9 0.9500
C10 C11 1.413(17)
C10 C14 1.461(17)
C10 H10 0.9500
C11 C12 1.382(16)
C11 H11 0.9500
C12 C13 1.408(17)
C12 H12 0.9500
C13 C14 1.422(16)
C13 H13 0.9500
C14 H14 0.9500
C15 C19 1.443(16)
C15 C16 1.465(15)
C16 C17 1.403(17)
C16 H16 0.9500
C17 C18 1.419(15)
C17 H17 0.9500
C18 C19 1.375(18)
C18 H18 0.9500
C19 H19 0.9500
C20 C24 1.367(17)
C20 C21 1.396(18)
C20 H20 0.9500
C21 C22 1.409(18)
C21 H21 0.9500
C22 C23 1.388(16)
C22 H22 0.9500
C23 C24 1.400(19)
C23 H23 0.9500
C24 H24 0.9500
Fe3 C40 2.010(10)
Fe3 C43 2.030(15)
Fe3 C41 2.030(11)
Fe3 C46 2.034(12)
Fe3 C47 2.037(13)
Fe3 C42 2.037(13)
Fe3 C44 2.041(11)
Fe3 C45 2.045(13)
Fe3 C48 2.052(11)
Fe3 C39 2.074(13)
Fe4 C31 2.003(10)
Fe4 C32 2.005(10)
Fe4 C30 2.008(12)
Fe4 C34 2.014(10)
Fe4 C36 2.034(14)
Fe4 C38 2.035(10)
Fe4 C37 2.040(15)
Fe4 C35 2.040(10)
Fe4 C33 2.046(10)
Fe4 C29 2.069(13)
O3 C25 1.248(16)
O4 C28 1.378(13)
O4 H4A 0.8400
N2 C25 1.325(17)
N2 C28 1.465(15)
N2 H2A 0.8800
C25 C26 1.484(15)
C26 C27 1.326(16)
C26 C29 1.441(16)
C27 C39 1.445(16)
C27 C28 1.532(16)
C28 H28 1.0000
C29 C30 1.457(15)
C29 C33 1.469(17)
C30 C31 1.393(16)
C30 H30 0.9500
C31 C32 1.397(15)
C31 H31 0.9500
C32 C33 1.399(16)
C32 H32 0.9500
C33 H33 0.9500
C34 C35 1.407(15)
C34 C38 1.425(16)
C34 H34 0.9500
C35 C36 1.433(17)
C35 H35 0.9500
C36 C37 1.418(15)
C36 H36 0.9500
C37 C38 1.426(17)
C37 H37 0.9500
C38 H38 0.9500
C39 C40 1.433(18)
C39 C43 1.449(15)
C40 C41 1.393(16)
C40 H40 0.9500
C41 C42 1.405(18)
C41 H41 0.9500
C42 C43 1.411(18)
C42 H42 0.9500
C43 H43 0.9500
C44 C45 1.377(18)
C44 C48 1.398(15)
C44 H44 0.9500
C45 C46 1.413(16)
C45 H45 0.9500
C46 C47 1.389(16)
C46 H46 0.9500
C47 C48 1.422(17)
C47 H47 0.9500
C48 H48 0.9500
C49 C54 1.347(17)
C49 C50 1.41(2)
C49 C55 1.474(19)
C50 C51 1.30(2)
C50 H50 0.9500
C51 C52 1.35(2)
C51 H51 0.9500
C52 C53 1.35(3)
C52 H52 0.9500
C53 C54 1.41(2)
C53 H53 0.9500
C54 H54 0.9500
C55 H55A 0.9800
C55 H55B 0.9800
C55 H55C 0.9800
C56 C61 1.34(2)
C56 C57 1.42(2)
C56 C62 1.45(2)
C57 C58 1.28(3)
C57 H57 0.9500
C58 C59 1.35(2)
C58 H58 0.9500
C59 C60 1.34(2)
C59 H59 0.9500
C60 C61 1.40(2)
C60 H60 0.9500
C61 H61 0.9500
C62 H62A 0.9800
C62 H62B 0.9800
C62 H62C 0.9800

loop_
_geom_hbond_atom_site_label_D
_geom_hbond_atom_site_label_H
_geom_hbond_atom_site_label_A
_geom_hbond_distance_DH
_geom_hbond_distance_HA
_geom_hbond_distance_DA
_geom_hbond_angle_DHA
_geom_hbond_site_symmetry_A
O2 H2 O3 0.84 2.01 2.741(14) 145.3 .
N1 H1 O1 0.88 2.20 3.017(13) 153.5 2_565
O4 H4A O2 0.84 2.39 3.164(13) 153.8 2_665
N2 H2A O3 0.88 2.16 2.976(12) 154.2 2_665

loop_
_geom_torsion_atom_site_label_1
_geom_torsion_atom_site_label_2
_geom_torsion_atom_site_label_3
_geom_torsion_atom_site_label_4
_geom_torsion
C4 N1 C1 O1 170.1(13)
C4 N1 C1 C2 -9.9(14)
O1 C1 C2 C3 -169.8(13)
N1 C1 C2 C3 10.2(13)
O1 C1 C2 C5 8(2)
N1 C1 C2 C5 -172.0(9)
C5 C2 C3 C15 -4(2)
C1 C2 C3 C15 173.6(12)
C5 C2 C3 C4 176.0(10)
C1 C2 C3 C4 -6.5(12)
C1 N1 C4 O2 131.3(11)
C1 N1 C4 C3 6.0(13)
C2 C3 C4 N1 0.8(12)
C15 C3 C4 N1 -179.3(10)
C2 C3 C4 O2 -124.5(12)
C15 C3 C4 O2 55.4(15)
C3 C2 C5 C9 152.6(13)
C1 C2 C5 C9 -24.6(17)
C3 C2 C5 C6 -27.7(18)
C1 C2 C5 C6 155.1(11)
C3 C2 C5 Fe2 -116.6(12)
C1 C2 C5 Fe2 66.1(13)
C9 C5 C6 C7 -0.3(13)
C2 C5 C6 C7 180.0(10)
Fe2 C5 C6 C7 -58.9(8)
C9 C5 C6 Fe2 58.6(8)
C2 C5 C6 Fe2 -121.1(11)
C5 C6 C7 C8 0.1(14)
Fe2 C6 C7 C8 -59.2(9)
C5 C6 C7 Fe2 59.3(8)
C6 C7 C8 C9 0.2(14)
Fe2 C7 C8 C9 -59.4(9)
C6 C7 C8 Fe2 59.6(9)
C6 C5 C9 C8 0.4(14)
C2 C5 C9 C8 -179.9(11)
Fe2 C5 C9 C8 58.8(9)
C6 C5 C9 Fe2 -58.5(8)
C2 C5 C9 Fe2 121.3(11)
C7 C8 C9 C5 -0.3(14)
Fe2 C8 C9 C5 -59.4(8)
C7 C8 C9 Fe2 59.0(9)
C14 C10 C11 C12 -2.4(15)
Fe2 C10 C11 C12 -60.3(9)
C14 C10 C11 Fe2 57.9(9)
C10 C11 C12 C13 1.7(15)
Fe2 C11 C12 C13 -58.9(10)
C10 C11 C12 Fe2 60.7(9)
C11 C12 C13 C14 -0.3(16)
Fe2 C12 C13 C14 -59.4(10)
C11 C12 C13 Fe2 59.1(9)
C12 C13 C14 C10 -1.1(16)
Fe2 C13 C14 C10 -60.6(9)
C12 C13 C14 Fe2 59.5(10)
C11 C10 C14 C13 2.1(15)
Fe2 C10 C14 C13 60.1(9)
C11 C10 C14 Fe2 -57.9(9)
C2 C3 C15 C19 166.2(12)
C4 C3 C15 C19 -13.7(16)
C2 C3 C15 C16 -22.8(19)
C4 C3 C15 C16 157.3(10)
C2 C3 C15 Fe1 -107.2(13)
C4 C3 C15 Fe1 72.9(11)
C3 C15 C16 C17 -175.9(10)
C19 C15 C16 C17 -3.2(11)
Fe1 C15 C16 C17 -61.2(8)
C3 C15 C16 Fe1 -114.7(10)
C19 C15 C16 Fe1 58.0(7)
C15 C16 C17 C18 2.3(12)
Fe1 C16 C17 C18 -58.4(8)
C15 C16 C17 Fe1 60.7(7)
C16 C17 C18 C19 -0.5(13)
Fe1 C17 C18 C19 -58.4(8)
C16 C17 C18 Fe1 57.9(8)
C17 C18 C19 C15 -1.6(13)
Fe1 C18 C19 C15 -60.4(8)
C17 C18 C19 Fe1 58.8(8)
C3 C15 C19 C18 175.4(11)
C16 C15 C19 C18 2.9(12)
Fe1 C15 C19 C18 60.6(8)
C3 C15 C19 Fe1 114.8(11)
C16 C15 C19 Fe1 -57.7(7)
C24 C20 C21 C22 -0.7(14)
Fe1 C20 C21 C22 58.9(8)
C24 C20 C21 Fe1 -59.6(9)
C20 C21 C22 C23 0.4(13)
Fe1 C21 C22 C23 59.3(8)
C20 C21 C22 Fe1 -58.9(8)
C21 C22 C23 C24 0.1(14)
Fe1 C22 C23 C24 60.6(9)
C21 C22 C23 Fe1 -60.5(9)
C21 C20 C24 C23 0.8(14)
Fe1 C20 C24 C23 -59.4(8)
C21 C20 C24 Fe1 60.2(9)
C22 C23 C24 C20 -0.5(14)
Fe1 C23 C24 C20 60.4(9)
C22 C23 C24 Fe1 -61.0(8)
C28 N2 C25 O3 -173.9(12)
C28 N2 C25 C26 10.7(14)
O3 C25 C26 C27 174.5(13)
N2 C25 C26 C27 -10.3(14)
O3 C25 C26 C29 -3.9(19)
N2 C25 C26 C29 171.3(10)
C29 C26 C27 C39 6(2)
C25 C26 C27 C39 -172.4(12)
C29 C26 C27 C28 -176.1(10)
C25 C26 C27 C28 5.8(13)
C25 N2 C28 O4 -130.7(12)
C25 N2 C28 C27 -6.8(13)
C26 C27 C28 O4 124.1(12)
C39 C27 C28 O4 -57.4(15)
C26 C27 C28 N2 0.1(13)
C39 C27 C28 N2 178.6(10)
C27 C26 C29 C30 30(2)
C25 C26 C29 C30 -152.3(12)
C27 C26 C29 C33 -154.4(12)
C25 C26 C29 C33 23.6(17)
C27 C26 C29 Fe4 116.8(13)
C25 C26 C29 Fe4 -65.3(12)
C26 C29 C30 C31 177.8(11)
C33 C29 C30 C31 1.2(13)
Fe4 C29 C30 C31 59.6(8)
C26 C29 C30 Fe4 118.2(12)
C33 C29 C30 Fe4 -58.4(8)
C29 C30 C31 C32 -2.3(14)
Fe4 C30 C31 C32 58.4(8)
C29 C30 C31 Fe4 -60.8(8)
C30 C31 C32 C33 2.5(14)
Fe4 C31 C32 C33 61.0(8)
C30 C31 C32 Fe4 -58.5(8)
C31 C32 C33 C29 -1.7(13)
Fe4 C32 C33 C29 58.2(8)
C31 C32 C33 Fe4 -59.9(8)
C26 C29 C33 C32 -176.4(11)
C30 C29 C33 C32 0.3(13)
Fe4 C29 C33 C32 -57.2(8)
C26 C29 C33 Fe4 -119.2(11)
C30 C29 C33 Fe4 57.5(8)
C38 C34 C35 C36 1.8(13)
Fe4 C34 C35 C36 -58.4(8)
C38 C34 C35 Fe4 60.2(8)
C34 C35 C36 C37 -1.2(14)
Fe4 C35 C36 C37 -59.3(9)
C34 C35 C36 Fe4 58.1(8)
C35 C36 C37 C38 0.1(14)
Fe4 C36 C37 C38 -59.1(9)
C35 C36 C37 Fe4 59.2(9)
C35 C34 C38 C37 -1.7(14)
Fe4 C34 C38 C37 58.8(8)
C35 C34 C38 Fe4 -60.5(8)
C36 C37 C38 C34 1.0(14)
Fe4 C37 C38 C34 -58.1(8)
C36 C37 C38 Fe4 59.1(9)
C26 C27 C39 C40 -165.8(13)
C28 C27 C39 C40 16.1(18)
C26 C27 C39 C43 23(2)
C28 C27 C39 C43 -155.2(12)
C26 C27 C39 Fe3 109.1(15)
C28 C27 C39 Fe3 -69.0(12)
C27 C39 C40 C41 -175.9(11)
C43 C39 C40 C41 -3.0(13)
Fe3 C39 C40 C41 -60.9(8)
C27 C39 C40 Fe3 -114.9(13)
C43 C39 C40 Fe3 57.9(8)
C39 C40 C41 C42 3.3(14)
Fe3 C40 C41 C42 -58.3(9)
C39 C40 C41 Fe3 61.7(8)
C40 C41 C42 C43 -2.3(15)
Fe3 C41 C42 C43 -60.0(9)
C40 C41 C42 Fe3 57.7(8)
C41 C42 C43 C39 0.3(16)
Fe3 C42 C43 C39 -59.7(9)
C41 C42 C43 Fe3 60.0(10)
C40 C39 C43 C42 1.6(14)
C27 C39 C43 C42 174.4(12)
Fe3 C39 C43 C42 59.1(10)
C40 C39 C43 Fe3 -57.5(8)
C27 C39 C43 Fe3 115.3(13)
C48 C44 C45 C46 -0.7(14)
Fe3 C44 C45 C46 59.2(8)
C48 C44 C45 Fe3 -59.9(8)
C44 C45 C46 C47 0.7(14)
Fe3 C45 C46 C47 60.4(8)
C44 C45 C46 Fe3 -59.7(9)
C45 C46 C47 C48 -0.4(14)
Fe3 C46 C47 C48 60.0(9)
C45 C46 C47 Fe3 -60.4(8)
C45 C44 C48 C47 0.5(14)
Fe3 C44 C48 C47 -59.5(8)
C45 C44 C48 Fe3 59.9(9)
C46 C47 C48 C44 0.0(14)
Fe3 C47 C48 C44 59.8(8)
C46 C47 C48 Fe3 -59.8(8)
C54 C49 C50 C51 2(2)
C55 C49 C50 C51 -178.8(15)
C49 C50 C51 C52 0(3)
C50 C51 C52 C53 -3(3)
C51 C52 C53 C54 4(3)
C50 C49 C54 C53 0(2)
C55 C49 C54 C53 -179.3(15)
C52 C53 C54 C49 -3(3)
C61 C56 C57 C58 8(5)
C62 C56 C57 C58 -174(3)
C56 C57 C58 C59 -3(6)
C57 C58 C59 C60 -4(5)
C58 C59 C60 C61 4(3)
C57 C56 C61 C60 -8(4)
C62 C56 C61 C60 175(2)
C59 C60 C61 C56 2(3)
